data_4319803
loop_
_publ_author_name
'Jos\'e Vicente'
'Juan Gil-Rubio'
'Delia Bautista'

_publ_contact_author
; 
 Jose Vicente
Grupo de Quimica Organometalica. Departamento
de Quimica Inorganica, Facultad de Quimica
Universidad de Murcia, apartado 4021
Murcia 30071. Spain
;
_publ_contact_author_email jvs@um.es
_publ_section_title
;
 Synthesis and Reactivity of Fluoro Complexes. Part 1. Cyclooctadiene
 Rhodium(I) Complexes
;
_journal_name_full 'Inorganic Chemistry'
_journal_page_first 2636
_journal_page_last 2637
_journal_paper_doi 10.1021/ic015526e
_journal_volume 40
_journal_year 2001
_chemical_formula_sum 'C27 H27 F3 P Rh'
_chemical_formula_weight 542.37
_chemical_name_systematic
; 
 ? 
;
_space_group_IT_number 2
_symmetry_cell_setting triclinic
_symmetry_space_group_name_Hall '-P 1'
_symmetry_space_group_name_H-M 'P -1'
_atom_sites_solution_hydrogens geom
_atom_sites_solution_primary patterson
_atom_sites_solution_secondary difmap
_audit_creation_method SHELXL
_cell_angle_alpha 92.237(5)
_cell_angle_beta 99.544(4)
_cell_angle_gamma 90.658(4)
_cell_formula_units_Z 4
_cell_length_a 11.8239(5)
_cell_length_b 13.0316(7)
_cell_length_c 15.0851(9)
_cell_measurement_reflns_used 98
_cell_measurement_temperature 173(2)
_cell_measurement_theta_max 12.46
_cell_measurement_theta_min 4.73
_cell_volume 2290.1(2)
_computing_cell_refinement 'Siemens XSCANS'
_computing_data_collection 'Siemens XSCANS'
_computing_data_reduction 'Siemens XSCANS'
_computing_molecular_graphics 'Siemens SHELXTL'
_computing_publication_material 'Siemens SHELXTL'
_computing_structure_refinement 'SHELXL-93 (Sheldrick, 1993)'
_computing_structure_solution 'SHELXS-86 (Sheldrick, 1990)'
_diffrn_ambient_temperature 173(2)
_diffrn_measurement_device 'Siemens P4'
_diffrn_measurement_method \w-scans
_diffrn_radiation_monochromator graphite
_diffrn_radiation_source 'fine-focus sealed tube'
_diffrn_radiation_type MoK\a
_diffrn_radiation_wavelength 0.71073
_diffrn_reflns_av_R_equivalents 0.0145
_diffrn_reflns_av_sigmaI/netI 0.0216
_diffrn_reflns_limit_h_max 14
_diffrn_reflns_limit_h_min -14
_diffrn_reflns_limit_k_max 15
_diffrn_reflns_limit_k_min -15
_diffrn_reflns_limit_l_max 5
_diffrn_reflns_limit_l_min -17
_diffrn_reflns_number 11116
_diffrn_reflns_theta_max 25.00
_diffrn_reflns_theta_min 3.10
_diffrn_standards_decay_% 1.1
_diffrn_standards_interval_count 247
_diffrn_standards_number 3
_exptl_absorpt_coefficient_mu 0.853
_exptl_absorpt_correction_T_max 0.78749
_exptl_absorpt_correction_T_min 0.75721
_exptl_absorpt_correction_type psi-scan
_exptl_crystal_colour orange
_exptl_crystal_density_diffrn 1.573
_exptl_crystal_description block
_exptl_crystal_F_000 1104
_exptl_crystal_size_max 0.48
_exptl_crystal_size_mid 0.42
_exptl_crystal_size_min 0.34
_refine_diff_density_max 0.318
_refine_diff_density_min -0.313
_refine_diff_density_rms 0.054
_refine_ls_extinction_method none
_refine_ls_goodness_of_fit_all 1.066
_refine_ls_goodness_of_fit_obs 1.127
_refine_ls_hydrogen_treatment riding
_refine_ls_matrix_type full
_refine_ls_number_parameters 577
_refine_ls_number_reflns 8040
_refine_ls_number_restraints 508
_refine_ls_restrained_S_all 1.033
_refine_ls_restrained_S_obs 1.086
_refine_ls_R_factor_all 0.0269
_refine_ls_R_factor_obs 0.0211
_refine_ls_shift/esd_max 0.001
_refine_ls_shift/esd_mean 0.000
_refine_ls_structure_factor_coef Fsqd
_refine_ls_weighting_details 'w=1/[\s^2^(Fo^2^)+(0.0252P)^2^+0.7895P] where P=(Fo^2^+2Fc^2^)/3'
_refine_ls_weighting_scheme calc
_refine_ls_wR_factor_all 0.0520
_refine_ls_wR_factor_obs 0.0507
_reflns_number_observed 6931
_reflns_number_total 8040
_reflns_observed_criterion >2sigma(I)
_cod_data_source_file ic015526e_s2_1.cif
_cod_data_source_block 5
_cod_depositor_comments
;
The following automatic conversions were performed:

'_exptl_absorpt_correction_type' tag value 'Psi-scans' was replaced
with 'psi-scan' value.

'_symmetry_cell_setting' value 'Triclinic'
changed to 'triclinic' according to the built-in table from CIF Core
dictionary named 'cif_core.dic' version 2.4.1 from 2010-06-29.

Automatic conversion script
Id: cif_fix_values 1646 2011-03-28 12:23:43Z adriana 

The following automatic conversions were performed:

'_refine_ls_weighting_scheme' value 'calc
w=1/[\s^2^(Fo^2^)+(0.0252P)^2^+0.7895P] where P=(Fo^2^+2Fc^2^)/3' was
changed to 'calc'. New tag '_refine_ls_weighting_details' was
created. The value of the new tag was set to
'w=1/[\s^2^(Fo^2^)+(0.0252P)^2^+0.7895P] where P=(Fo^2^+2Fc^2^)/3'.

Automatic conversion script
Id: cif_fix_values 3143 2015-03-26 13:38:13Z robertas 
;
_cod_database_code 4319803

loop_
_symmetry_equiv_pos_as_xyz
'x, y, z'
'-x, -y, -z'

loop_
_atom_site_aniso_label
_atom_site_aniso_U_11
_atom_site_aniso_U_22
_atom_site_aniso_U_33
_atom_site_aniso_U_23
_atom_site_aniso_U_13
_atom_site_aniso_U_12
Rh1 0.01632(8) 0.02410(9) 0.01880(9) -0.00445(7) 0.00545(6) -0.00329(6)
Rh2 0.01452(8) 0.02224(9) 0.01713(9) -0.00247(6) 0.00123(6) 0.00270(6)
P1 0.0170(2) 0.0193(3) 0.0180(3) -0.0016(2) 0.0043(2) -0.0008(2)
P2 0.0151(2) 0.0179(2) 0.0182(3) -0.0008(2) 0.0018(2) 0.0005(2)
F1 0.0205(7) 0.0811(11) 0.0548(10) -0.0302(9) 0.0090(7) -0.0007(7)
F2 0.0363(8) 0.0495(9) 0.0516(9) -0.0023(7) 0.0093(7) -0.0201(7)
F3 0.0247(7) 0.0487(8) 0.0359(8) -0.0089(7) -0.0002(6) -0.0018(6)
F4 0.0235(7) 0.0760(11) 0.0491(9) -0.0238(8) 0.0098(6) -0.0103(7)
F5 0.0399(8) 0.0532(9) 0.0487(9) 0.0028(7) 0.0098(7) 0.0227(7)
F6 0.0286(7) 0.0472(8) 0.0321(8) -0.0062(6) 0.0111(6) 0.0019(6)
C1 0.0250(11) 0.0397(13) 0.0301(12) -0.0116(10) 0.0152(10) -0.0030(9)
C2 0.0332(12) 0.0428(14) 0.0254(12) -0.0103(10) 0.0186(10) -0.0129(10)
C3 0.058(2) 0.0398(14) 0.0241(12) 0.0006(11) 0.0144(11) -0.0107(12)
C4 0.0403(13) 0.0380(13) 0.0227(12) 0.0010(10) 0.0001(10) -0.0029(10)
C5 0.0203(10) 0.0298(11) 0.0222(11) -0.0031(9) 0.0003(9) -0.0043(8)
C6 0.0205(10) 0.0266(11) 0.0243(11) -0.0046(9) 0.0067(9) -0.0072(8)
C7 0.0370(13) 0.0244(11) 0.0368(14) -0.0064(10) 0.0101(11) -0.0047(9)
C8 0.0405(13) 0.0307(12) 0.0349(14) -0.0114(11) 0.0142(11) 0.0001(10)
C9 0.0226(11) 0.0337(12) 0.0310(12) -0.0125(10) 0.0150(9) -0.0066(9)
C11 0.0146(9) 0.0199(10) 0.0228(11) -0.0028(8) 0.0043(8) 0.0010(7)
C12 0.0225(10) 0.0244(11) 0.0262(11) -0.0016(9) 0.0065(9) 0.0041(8)
C13 0.0302(11) 0.0356(13) 0.0279(12) -0.0117(10) 0.0008(10) 0.0052(10)
C14 0.0241(11) 0.0284(12) 0.0477(15) -0.0152(11) 0.0053(11) -0.0026(9)
C15 0.0215(11) 0.0224(11) 0.052(2) 0.0031(11) 0.0087(10) -0.0021(9)
C16 0.0201(10) 0.0282(11) 0.0277(12) 0.0025(9) 0.0052(9) -0.0004(8)
C21 0.0200(10) 0.0180(10) 0.0238(11) -0.0018(8) 0.0021(8) -0.0018(8)
C22 0.0191(10) 0.0262(11) 0.0268(12) -0.0046(9) -0.0001(9) -0.0012(8)
C23 0.0282(11) 0.0233(11) 0.0387(14) -0.0049(10) -0.0062(10) 0.0037(9)
C24 0.0321(12) 0.0230(11) 0.0381(14) 0.0070(10) -0.0090(10) -0.0055(9)
C25 0.0326(12) 0.0328(12) 0.0302(13) 0.0068(10) 0.0042(10) -0.0089(10)
C26 0.0266(11) 0.0254(11) 0.0305(12) 0.0008(9) 0.0086(9) -0.0005(9)
C31 0.0175(9) 0.0247(10) 0.0166(10) -0.0008(8) 0.0049(8) 0.0003(8)
C32 0.0215(10) 0.0254(11) 0.0351(13) 0.0065(10) 0.0055(9) -0.0031(8)
C33 0.0253(11) 0.0303(12) 0.0469(15) 0.0053(11) 0.0018(11) 0.0069(9)
C34 0.0163(10) 0.0421(13) 0.0341(13) -0.0061(11) 0.0032(9) 0.0007(9)
C35 0.0236(11) 0.0319(12) 0.0320(13) -0.0085(10) 0.0081(10) -0.0092(9)
C36 0.0248(10) 0.0223(11) 0.0281(12) -0.0055(9) 0.0084(9) -0.0002(8)
C41 0.0176(9) 0.0192(10) 0.0260(11) -0.0014(9) 0.0085(8) -0.0019(8)
C42 0.0355(12) 0.0286(12) 0.0277(12) -0.0029(10) 0.0060(10) -0.0012(9)
C43 0.0478(15) 0.0361(14) 0.0362(14) -0.0138(11) 0.0164(12) -0.0099(11)
C44 0.0410(14) 0.0259(12) 0.059(2) -0.0149(12) 0.0290(13) -0.0071(10)
C45 0.0320(12) 0.0231(12) 0.064(2) 0.0040(12) 0.0189(12) 0.0061(10)
C46 0.0242(11) 0.0234(11) 0.0377(13) 0.0027(10) 0.0085(10) 0.0010(9)
C51 0.0187(9) 0.0173(9) 0.0199(10) -0.0014(8) 0.0038(8) 0.0012(7)
C52 0.0189(10) 0.0248(11) 0.0211(11) -0.0021(9) 0.0027(8) -0.0004(8)
C53 0.0252(11) 0.0238(11) 0.0357(13) 0.0005(10) 0.0098(10) -0.0037(9)
C54 0.0325(12) 0.0256(11) 0.0348(13) 0.0086(10) 0.0119(10) 0.0051(9)
C55 0.0272(11) 0.0311(12) 0.0270(12) 0.0055(10) 0.0009(9) 0.0051(9)
C56 0.0223(10) 0.0232(11) 0.0264(11) -0.0010(9) 0.0000(9) -0.0013(8)
C61 0.0173(9) 0.0228(10) 0.0154(10) -0.0023(8) 0.0007(8) -0.0008(8)
C62 0.0232(10) 0.0230(11) 0.0326(12) 0.0035(9) 0.0066(9) 0.0028(8)
C63 0.0283(12) 0.0267(12) 0.048(2) 0.0022(11) 0.0139(11) -0.0047(9)
C64 0.0191(10) 0.0372(13) 0.0344(13) -0.0072(11) 0.0080(10) -0.0030(9)
C65 0.0215(10) 0.0296(12) 0.0335(13) -0.0072(10) 0.0021(9) 0.0071(9)
C66 0.0223(10) 0.0207(10) 0.0326(12) -0.0038(9) 0.0038(9) -0.0001(8)
C90 0.0141(9) 0.0282(11) 0.0312(12) -0.0083(10) -0.0071(9) 0.0025(8)
C91 0.0235(10) 0.0279(11) 0.0236(11) -0.0023(9) 0.0088(9) 0.0034(9)
C92 0.0203(10) 0.0250(11) 0.0250(11) -0.0046(9) 0.0041(9) 0.0059(8)
C93 0.0355(12) 0.0247(11) 0.0362(13) -0.0051(10) 0.0033(11) 0.0049(9)
C94 0.0355(13) 0.0307(12) 0.0366(14) -0.0105(11) -0.0018(11) -0.0040(10)
C95 0.0204(10) 0.0392(13) 0.0286(12) -0.0105(10) -0.0049(9) -0.0030(9)
C96 0.0260(11) 0.0413(13) 0.0236(12) -0.0090(10) -0.0106(9) 0.0117(10)
C97 0.0513(15) 0.0359(13) 0.0221(12) 0.0007(10) -0.0047(11) 0.0140(11)
C98 0.0448(14) 0.0362(13) 0.0214(12) 0.0014(10) 0.0099(10) 0.0045(11)

loop_
_atom_site_label
_atom_site_type_symbol
_atom_site_fract_x
_atom_site_fract_y
_atom_site_fract_z
_atom_site_U_iso_or_equiv
_atom_site_thermal_displace_type
_atom_site_occupancy
_atom_site_calc_flag
_atom_site_refinement_flags
_atom_site_disorder_group
Rh1 Rh 0.379890(13) 0.161234(12) 0.855032(11) 0.01962(5) Uani 1 d . .
Rh2 Rh -0.055601(12) 0.337454(12) 0.141890(10) 0.01819(5) Uani 1 d . .
P1 P 0.45268(4) 0.12822(4) 0.72299(3) 0.01800(11) Uani 1 d . .
P2 P 0.07559(4) 0.37536(4) 0.27220(3) 0.01723(11) Uani 1 d . .
F1 F 0.12683(11) 0.15369(13) 0.82494(11) 0.0527(4) Uani 1 d U .
F2 F 0.19832(12) 0.00449(11) 0.81113(10) 0.0459(4) Uani 1 d U .
F3 F 0.18794(10) 0.11032(11) 0.70355(9) 0.0373(3) Uani 1 d U .
F4 F -0.29285(11) 0.33165(13) 0.17807(10) 0.0499(4) Uani 1 d U .
F5 F -0.22762(12) 0.48628(12) 0.17983(10) 0.0468(4) Uani 1 d U .
F6 F -0.18035(10) 0.39203(10) 0.29384(9) 0.0355(3) Uani 1 d U .
C1 C 0.3062(2) 0.2529(2) 0.9576(2) 0.0308(5) Uani 1 d U .
H1 H 0.2243(2) 0.2718(2) 0.9379(2) 0.037 Uiso 1 calc R .
C2 C 0.3200(2) 0.1533(2) 0.9848(2) 0.0326(5) Uani 1 d U .
H2 H 0.2465(2) 0.1136(2) 0.9820(2) 0.039 Uiso 1 calc R .
C3 C 0.4168(2) 0.1172(2) 1.0533(2) 0.0398(6) Uani 1 d U .
H3A H 0.4178(2) 0.0412(2) 1.0492(2) 0.048 Uiso 1 calc R .
H3B H 0.4019(2) 0.1380(2) 1.1141(2) 0.048 Uiso 1 calc R .
C4 C 0.5359(2) 0.1592(2) 1.0424(2) 0.0343(5) Uani 1 d U .
H4A H 0.5512(2) 0.2248(2) 1.0780(2) 0.041 Uiso 1 calc R .
H4B H 0.5949(2) 0.1100(2) 1.0673(2) 0.041 Uiso 1 calc R .
C5 C 0.5469(2) 0.1770(2) 0.94541(14) 0.0246(5) Uani 1 d U .
H5 H 0.6094(2) 0.1370(2) 0.92381(14) 0.030 Uiso 1 calc R .
C6 C 0.5247(2) 0.2684(2) 0.90332(14) 0.0237(4) Uani 1 d U .
H6 H 0.5743(2) 0.2819(2) 0.85727(14) 0.028 Uiso 1 calc R .
C7 C 0.4779(2) 0.3647(2) 0.9421(2) 0.0325(5) Uani 1 d U .
H7A H 0.4468(2) 0.4089(2) 0.8923(2) 0.039 Uiso 1 calc R .
H7B H 0.5415(2) 0.4030(2) 0.9808(2) 0.039 Uiso 1 calc R .
C8 C 0.3834(2) 0.3428(2) 0.9975(2) 0.0348(5) Uani 1 d U .
H8A H 0.4191(2) 0.3277(2) 1.0596(2) 0.042 Uiso 1 calc R .
H8B H 0.3364(2) 0.4048(2) 1.0006(2) 0.042 Uiso 1 calc R .
C9 C 0.2168(2) 0.1069(2) 0.7939(2) 0.0283(5) Uani 1 d U .
C11 C 0.3956(2) 0.01426(15) 0.65418(14) 0.0190(4) Uani 1 d DU .
C12 C 0.3752(2) 0.0108(2) 0.56052(14) 0.0241(4) Uani 1 d DU .
H12 H 0.3948(2) 0.0682(2) 0.52894(14) 0.029 Uiso 1 calc R .
C13 C 0.3263(2) -0.0767(2) 0.5133(2) 0.0320(5) Uani 1 d DU .
H13 H 0.3100(2) -0.0778(2) 0.4494(2) 0.038 Uiso 1 calc R .
C14 C 0.3012(2) -0.1615(2) 0.5580(2) 0.0340(5) Uani 1 d DU .
H14 H 0.2681(2) -0.2211(2) 0.5251(2) 0.041 Uiso 1 calc R .
C15 C 0.3239(2) -0.1603(2) 0.6507(2) 0.0316(5) Uani 1 d DU .
H15 H 0.3080(2) -0.2196(2) 0.6817(2) 0.038 Uiso 1 calc R .
C16 C 0.3699(2) -0.0723(2) 0.6986(2) 0.0252(5) Uani 1 d DU .
H16 H 0.3841(2) -0.0711(2) 0.7625(2) 0.030 Uiso 1 calc R .
C21 C 0.4263(2) 0.23910(15) 0.65198(14) 0.0209(4) Uani 1 d DU .
C22 C 0.3511(2) 0.3141(2) 0.67433(15) 0.0246(5) Uani 1 d DU .
H22 H 0.3128(2) 0.3053(2) 0.72422(15) 0.030 Uiso 1 calc R .
C23 C 0.3318(2) 0.4011(2) 0.6244(2) 0.0315(5) Uani 1 d DU .
H23 H 0.2802(2) 0.4515(2) 0.6400(2) 0.038 Uiso 1 calc R .
C24 C 0.3873(2) 0.4147(2) 0.5522(2) 0.0327(5) Uani 1 d DU .
H24 H 0.3745(2) 0.4749(2) 0.5186(2) 0.039 Uiso 1 calc R .
C25 C 0.4615(2) 0.3412(2) 0.5283(2) 0.0319(5) Uani 1 d DU .
H25 H 0.4991(2) 0.3505(2) 0.4781(2) 0.038 Uiso 1 calc R .
C26 C 0.4809(2) 0.2540(2) 0.57813(15) 0.0271(5) Uani 1 d DU .
H26 H 0.5320(2) 0.2037(2) 0.56174(15) 0.032 Uiso 1 calc R .
C31 C 0.6085(2) 0.11101(15) 0.73085(13) 0.0194(4) Uani 1 d DU .
C32 C 0.6549(2) 0.0130(2) 0.7369(2) 0.0271(5) Uani 1 d DU .
H32 H 0.6056(2) -0.0452(2) 0.7359(2) 0.033 Uiso 1 calc R .
C33 C 0.7721(2) -0.0002(2) 0.7443(2) 0.0345(5) Uani 1 d DU .
H33 H 0.8024(2) -0.0674(2) 0.7483(2) 0.041 Uiso 1 calc R .
C34 C 0.8455(2) 0.0832(2) 0.7459(2) 0.0312(5) Uani 1 d DU .
H34 H 0.9259(2) 0.0738(2) 0.7509(2) 0.037 Uiso 1 calc R .
C35 C 0.8008(2) 0.1805(2) 0.7403(2) 0.0291(5) Uani 1 d DU .
H35 H 0.8507(2) 0.2384(2) 0.7417(2) 0.035 Uiso 1 calc R .
C36 C 0.6840(2) 0.1946(2) 0.73270(14) 0.0248(5) Uani 1 d DU .
H36 H 0.6546(2) 0.2622(2) 0.72868(14) 0.030 Uiso 1 calc R .
C41 C 0.0574(2) 0.49334(15) 0.33826(14) 0.0205(4) Uani 1 d DU .
C42 C 0.1058(2) 0.5081(2) 0.4282(2) 0.0306(5) Uani 1 d DU .
H42 H 0.1452(2) 0.4535(2) 0.4592(2) 0.037 Uiso 1 calc R .
C43 C 0.0973(2) 0.6015(2) 0.4734(2) 0.0394(6) Uani 1 d DU .
H43 H 0.1322(2) 0.6111(2) 0.5346(2) 0.047 Uiso 1 calc R .
C44 C 0.0389(2) 0.6800(2) 0.4301(2) 0.0400(6) Uani 1 d DU .
H44 H 0.0327(2) 0.7437(2) 0.4615(2) 0.048 Uiso 1 calc R .
C45 C -0.0113(2) 0.6670(2) 0.3408(2) 0.0385(6) Uani 1 d DU .
H45 H -0.0521(2) 0.7216(2) 0.3110(2) 0.046 Uiso 1 calc R .
C46 C -0.0016(2) 0.5736(2) 0.2947(2) 0.0280(5) Uani 1 d DU .
H46 H -0.0355(2) 0.5647(2) 0.2332(2) 0.034 Uiso 1 calc R .
C51 C 0.0768(2) 0.26751(14) 0.34611(13) 0.0186(4) Uani 1 d DU .
C52 C -0.0084(2) 0.1911(2) 0.32558(14) 0.0217(4) Uani 1 d DU .
H52 H -0.0682(2) 0.1979(2) 0.27579(14) 0.026 Uiso 1 calc R .
C53 C -0.0064(2) 0.1054(2) 0.3772(2) 0.0277(5) Uani 1 d DU .
H53 H -0.0644(2) 0.0536(2) 0.3625(2) 0.033 Uiso 1 calc R .
C54 C 0.0799(2) 0.0948(2) 0.4501(2) 0.0300(5) Uani 1 d DU .
H54 H 0.0819(2) 0.0354(2) 0.4849(2) 0.036 Uiso 1 calc R .
C55 C 0.1633(2) 0.1711(2) 0.4722(2) 0.0287(5) Uani 1 d DU .
H55 H 0.2212(2) 0.1651(2) 0.5235(2) 0.034 Uiso 1 calc R .
C56 C 0.1629(2) 0.2555(2) 0.42035(14) 0.0245(4) Uani 1 d DU .
H56 H 0.2220(2) 0.3064(2) 0.43512(14) 0.029 Uiso 1 calc R .
C61 C 0.2288(2) 0.38956(15) 0.26334(13) 0.0188(4) Uani 1 d DU .
C62 C 0.2755(2) 0.4864(2) 0.25407(15) 0.0260(5) Uani 1 d DU .
H62 H 0.2281(2) 0.5449(2) 0.25246(15) 0.031 Uiso 1 calc R .
C63 C 0.3904(2) 0.4983(2) 0.2471(2) 0.0337(5) Uani 1 d DU .
H63 H 0.4209(2) 0.5650(2) 0.2412(2) 0.040 Uiso 1 calc R .
C64 C 0.4607(2) 0.4147(2) 0.2489(2) 0.0301(5) Uani 1 d DU .
H64 H 0.5393(2) 0.4235(2) 0.2441(2) 0.036 Uiso 1 calc R .
C65 C 0.4159(2) 0.3180(2) 0.2575(2) 0.0286(5) Uani 1 d DU .
H65 H 0.4638(2) 0.2599(2) 0.2585(2) 0.034 Uiso 1 calc R .
C66 C 0.3011(2) 0.3054(2) 0.26468(15) 0.0254(5) Uani 1 d DU .
H66 H 0.2713(2) 0.2384(2) 0.27060(15) 0.031 Uiso 1 calc R .
C90 C -0.1935(2) 0.3882(2) 0.2040(2) 0.0260(5) Uani 1 d U .
C91 C 0.0729(2) 0.3232(2) 0.05197(14) 0.0245(5) Uani 1 d U .
H91 H 0.1448(2) 0.3644(2) 0.07349(14) 0.029 Uiso 1 calc R .
C92 C 0.0678(2) 0.2320(2) 0.09481(14) 0.0235(4) Uani 1 d U .
H92 H 0.1368(2) 0.2199(2) 0.14110(14) 0.028 Uiso 1 calc R .
C93 C 0.0043(2) 0.1347(2) 0.0567(2) 0.0325(5) Uani 1 d U .
H93A H -0.0064(2) 0.0909(2) 0.1069(2) 0.039 Uiso 1 calc R .
H93B H 0.0516(2) 0.0966(2) 0.0187(2) 0.039 Uiso 1 calc R .
C94 C -0.1133(2) 0.1545(2) 0.0005(2) 0.0355(6) Uani 1 d U .
H94A H -0.1033(2) 0.1695(2) -0.0616(2) 0.043 Uiso 1 calc R .
H94B H -0.1620(2) 0.0917(2) -0.0026(2) 0.043 Uiso 1 calc R .
C95 C -0.1731(2) 0.2434(2) 0.0397(2) 0.0308(5) Uani 1 d U .
H95 H -0.2467(2) 0.2234(2) 0.0595(2) 0.037 Uiso 1 calc R .
C96 C -0.1704(2) 0.3427(2) 0.01226(15) 0.0322(5) Uani 1 d U .
H96 H -0.2427(2) 0.3810(2) 0.01489(15) 0.039 Uiso 1 calc R .
C97 C -0.1026(2) 0.3804(2) -0.0562(2) 0.0376(6) Uani 1 d U .
H97A H -0.0996(2) 0.4564(2) -0.0521(2) 0.045 Uiso 1 calc R .
H97B H -0.1431(2) 0.3590(2) -0.1170(2) 0.045 Uiso 1 calc R .
C98 C 0.0208(2) 0.3406(2) -0.04496(15) 0.0336(5) Uani 1 d U .
H98A H 0.0209(2) 0.2751(2) -0.08050(15) 0.040 Uiso 1 calc R .
H98B H 0.0695(2) 0.3907(2) -0.06976(15) 0.040 Uiso 1 calc R .

loop_
_atom_type_symbol
_atom_type_description
_atom_type_scat_dispersion_real
_atom_type_scat_dispersion_imag
_atom_type_scat_source
C C 0.0033 0.0016 'International Tables Vol C Tables 4.2.6.8 and 6.1.1.4'
H H 0.0000 0.0000 'International Tables Vol C Tables 4.2.6.8 and 6.1.1.4'
F F 0.0171 0.0103 'International Tables Vol C Tables 4.2.6.8 and 6.1.1.4'
P P 0.1023 0.0942 'International Tables Vol C Tables 4.2.6.8 and 6.1.1.4'
Rh Rh -1.1178 0.9187 'International Tables Vol C Tables 4.2.6.8 and 6.1.1.4'

loop_
_geom_angle_atom_site_label_1
_geom_angle_atom_site_label_2
_geom_angle_atom_site_label_3
_geom_angle
_geom_angle_site_symmetry_1
_geom_angle_site_symmetry_3
_geom_angle_publ_flag
C9 Rh1 C2 87.60(9) . . ?
C9 Rh1 C6 160.20(9) . . ?
C2 Rh1 C6 95.83(8) . . ?
C9 Rh1 C5 162.11(9) . . ?
C2 Rh1 C5 80.95(8) . . ?
C6 Rh1 C5 36.41(8) . . ?
C9 Rh1 C1 91.55(8) . . ?
C2 Rh1 C1 36.49(9) . . ?
C6 Rh1 C1 80.08(8) . . ?
C5 Rh1 C1 87.39(8) . . ?
C9 Rh1 P1 91.13(6) . . ?
C2 Rh1 P1 166.19(7) . . ?
C6 Rh1 P1 90.01(6) . . ?
C5 Rh1 P1 96.71(6) . . ?
C1 Rh1 P1 157.32(7) . . ?
C90 Rh2 C96 87.92(8) . . ?
C90 Rh2 C92 159.22(8) . . ?
C96 Rh2 C92 95.94(8) . . ?
C90 Rh2 C91 163.00(8) . . ?
C96 Rh2 C91 81.08(8) . . ?
C92 Rh2 C91 36.54(8) . . ?
C90 Rh2 C95 91.44(8) . . ?
C96 Rh2 C95 36.35(9) . . ?
C92 Rh2 C95 80.05(8) . . ?
C91 Rh2 C95 87.35(8) . . ?
C90 Rh2 P2 91.65(6) . . ?
C96 Rh2 P2 165.34(7) . . ?
C92 Rh2 P2 89.65(6) . . ?
C91 Rh2 P2 95.74(6) . . ?
C95 Rh2 P2 158.25(6) . . ?
C21 P1 C11 107.23(9) . . ?
C21 P1 C31 102.66(9) . . ?
C11 P1 C31 101.54(9) . . ?
C21 P1 Rh1 108.81(7) . . ?
C11 P1 Rh1 116.90(6) . . ?
C31 P1 Rh1 118.33(7) . . ?
C51 P2 C41 107.93(9) . . ?
C51 P2 C61 102.06(9) . . ?
C41 P2 C61 99.75(9) . . ?
C51 P2 Rh2 108.38(6) . . ?
C41 P2 Rh2 118.50(7) . . ?
C61 P2 Rh2 118.63(6) . . ?
C2 C1 C8 124.2(2) . . ?
C2 C1 Rh1 70.91(12) . . ?
C8 C1 Rh1 112.51(14) . . ?
C1 C2 C3 125.2(2) . . ?
C1 C2 Rh1 72.60(13) . . ?
C3 C2 Rh1 108.58(15) . . ?
C2 C3 C4 114.2(2) . . ?
C5 C4 C3 113.3(2) . . ?
C6 C5 C4 124.8(2) . . ?
C6 C5 Rh1 71.70(12) . . ?
C4 C5 Rh1 111.84(14) . . ?
C5 C6 C7 126.8(2) . . ?
C5 C6 Rh1 71.89(12) . . ?
C7 C6 Rh1 108.30(13) . . ?
C6 C7 C8 113.3(2) . . ?
C1 C8 C7 112.2(2) . . ?
F3 C9 F1 103.3(2) . . ?
F3 C9 F2 103.9(2) . . ?
F1 C9 F2 101.9(2) . . ?
F3 C9 Rh1 118.62(14) . . ?
F1 C9 Rh1 114.97(14) . . ?
F2 C9 Rh1 112.24(15) . . ?
C16 C11 C12 118.8(2) . . ?
C16 C11 P1 117.7(2) . . ?
C12 C11 P1 123.5(2) . . ?
C13 C12 C11 120.0(2) . . ?
C14 C13 C12 120.5(2) . . ?
C13 C14 C15 120.2(2) . . ?
C14 C15 C16 119.7(2) . . ?
C15 C16 C11 120.8(2) . . ?
C26 C21 C22 118.3(2) . . ?
C26 C21 P1 123.0(2) . . ?
C22 C21 P1 118.7(2) . . ?
C23 C22 C21 120.6(2) . . ?
C24 C23 C22 120.1(2) . . ?
C23 C24 C25 120.4(2) . . ?
C24 C25 C26 119.6(2) . . ?
C25 C26 C21 120.9(2) . . ?
C32 C31 C36 117.9(2) . . ?
C32 C31 P1 120.45(15) . . ?
C36 C31 P1 121.65(15) . . ?
C33 C32 C31 120.7(2) . . ?
C34 C33 C32 120.8(2) . . ?
C33 C34 C35 119.1(2) . . ?
C34 C35 C36 120.7(2) . . ?
C35 C36 C31 120.9(2) . . ?
C42 C41 C46 118.7(2) . . ?
C42 C41 P2 122.8(2) . . ?
C46 C41 P2 118.3(2) . . ?
C43 C42 C41 120.7(2) . . ?
C44 C43 C42 120.2(2) . . ?
C43 C44 C45 120.3(2) . . ?
C44 C45 C46 119.7(2) . . ?
C41 C46 C45 120.3(2) . . ?
C52 C51 C56 118.3(2) . . ?
C52 C51 P2 119.01(15) . . ?
C56 C51 P2 122.60(15) . . ?
C53 C52 C51 120.5(2) . . ?
C54 C53 C52 120.3(2) . . ?
C53 C54 C55 119.7(2) . . ?
C56 C55 C54 120.3(2) . . ?
C55 C56 C51 120.8(2) . . ?
C62 C61 C66 117.9(2) . . ?
C62 C61 P2 120.03(15) . . ?
C66 C61 P2 122.12(15) . . ?
C63 C62 C61 120.7(2) . . ?
C64 C63 C62 120.8(2) . . ?
C63 C64 C65 119.4(2) . . ?
C64 C65 C66 120.3(2) . . ?
C65 C66 C61 121.0(2) . . ?
F6 C90 F4 103.7(2) . . ?
F6 C90 F5 104.4(2) . . ?
F4 C90 F5 102.1(2) . . ?
F6 C90 Rh2 118.67(13) . . ?
F4 C90 Rh2 113.82(14) . . ?
F5 C90 Rh2 112.33(15) . . ?
C92 C91 C98 125.2(2) . . ?
C92 C91 Rh2 71.59(12) . . ?
C98 C91 Rh2 111.62(14) . . ?
C91 C92 C93 126.8(2) . . ?
C91 C92 Rh2 71.88(11) . . ?
C93 C92 Rh2 108.37(14) . . ?
C92 C93 C94 113.3(2) . . ?
C95 C94 C93 111.9(2) . . ?
C96 C95 C94 124.4(2) . . ?
C96 C95 Rh2 70.84(12) . . ?
C94 C95 Rh2 112.54(14) . . ?
C95 C96 C97 125.4(2) . . ?
C95 C96 Rh2 72.81(13) . . ?
C97 C96 Rh2 108.38(15) . . ?
C96 C97 C98 114.0(2) . . ?
C91 C98 C97 113.5(2) . . ?

loop_
_geom_bond_atom_site_label_1
_geom_bond_atom_site_label_2
_geom_bond_distance
_geom_bond_site_symmetry_2
_geom_bond_publ_flag
Rh1 C9 2.097(2) . ?
Rh1 C2 2.194(2) . ?
Rh1 C6 2.206(2) . ?
Rh1 C5 2.208(2) . ?
Rh1 C1 2.215(2) . ?
Rh1 P1 2.3245(5) . ?
Rh2 C90 2.112(2) . ?
Rh2 C96 2.192(2) . ?
Rh2 C92 2.199(2) . ?
Rh2 C91 2.203(2) . ?
Rh2 C95 2.217(2) . ?
Rh2 P2 2.3259(5) . ?
P1 C21 1.831(2) . ?
P1 C11 1.834(2) . ?
P1 C31 1.843(2) . ?
P2 C51 1.826(2) . ?
P2 C41 1.834(2) . ?
P2 C61 1.846(2) . ?
F1 C9 1.372(2) . ?
F2 C9 1.391(3) . ?
F3 C9 1.352(3) . ?
F4 C90 1.371(2) . ?
F5 C90 1.389(3) . ?
F6 C90 1.337(3) . ?
C1 C2 1.381(3) . ?
C1 C8 1.519(3) . ?
C2 C3 1.502(4) . ?
C3 C4 1.541(3) . ?
C4 C5 1.518(3) . ?
C5 C6 1.379(3) . ?
C6 C7 1.512(3) . ?
C7 C8 1.532(3) . ?
C11 C16 1.390(3) . ?
C11 C12 1.392(3) . ?
C12 C13 1.388(3) . ?
C13 C14 1.372(3) . ?
C14 C15 1.379(3) . ?
C15 C16 1.388(3) . ?
C21 C26 1.395(3) . ?
C21 C22 1.398(3) . ?
C22 C23 1.386(3) . ?
C23 C24 1.378(3) . ?
C24 C25 1.384(3) . ?
C25 C26 1.388(3) . ?
C31 C32 1.396(3) . ?
C31 C36 1.397(3) . ?
C32 C33 1.386(3) . ?
C33 C34 1.380(3) . ?
C34 C35 1.380(3) . ?
C35 C36 1.382(3) . ?
C41 C42 1.388(3) . ?
C41 C46 1.389(3) . ?
C42 C43 1.385(3) . ?
C43 C44 1.367(4) . ?
C44 C45 1.381(4) . ?
C45 C46 1.395(3) . ?
C51 C52 1.397(3) . ?
C51 C56 1.398(3) . ?
C52 C53 1.385(3) . ?
C53 C54 1.383(3) . ?
C54 C55 1.384(3) . ?
C55 C56 1.375(3) . ?
C61 C62 1.393(3) . ?
C61 C66 1.398(3) . ?
C62 C63 1.388(3) . ?
C63 C64 1.376(3) . ?
C64 C65 1.381(3) . ?
C65 C66 1.387(3) . ?
C91 C92 1.380(3) . ?
C91 C98 1.516(3) . ?
C92 C93 1.510(3) . ?
C93 C94 1.534(3) . ?
C94 C95 1.516(3) . ?
C95 C96 1.375(3) . ?
C96 C97 1.502(3) . ?
C97 C98 1.539(3) . ?
